data_7238256
loop_
_publ_author_name
'McMurtrie, John'
'Dance, Ian'

_publ_section_title
;
 Alternative two-dimensional embrace nets formed by metal complexes of
 4&#x2032;-phenylterpyridine crystallised with hydrophilic anions
;
_journal_issue 10
_journal_name_full CrystEngComm
_journal_page_first 3207
_journal_paper_doi 10.1039/c003035j
_journal_volume 12
_journal_year 2010
_chemical_formula_moiety '1(C42 H30 N6 Ru1), 1(C14 H6 N2 O8 Ni1), 15(H2 O)'
_chemical_formula_sum 'C56 H66 N8 Ni O23 Ru'
_chemical_formula_weight 1378.95
_space_group_IT_number 14
_space_group_name_Hall '-P 2ybc'
_space_group_name_H-M_alt 'P 1 21/c 1'
_symmetry_cell_setting monoclinic
_symmetry_space_group_name_H-M 'P 1 21/c 1'
_atom_sites_solution_hydrogens geom
_atom_sites_solution_primary direct
_atom_sites_solution_secondary difmap
_audit_creation_method SHELXL-97
_cell_angle_alpha 90.00
_cell_angle_beta 100.254(2)
_cell_angle_gamma 90.00
_cell_formula_units_Z 4
_cell_length_a 10.2954(11)
_cell_length_b 29.813(3)
_cell_length_c 20.198(2)
_cell_measurement_reflns_used 989
_cell_measurement_temperature 150(2)
_cell_measurement_theta_max 26.772
_cell_measurement_theta_min 2.431
_cell_volume 6100.5(11)
_computing_cell_refinement 'SAINT (Bruker,1995)'
_computing_data_collection 'SMART (Bruker,1995)'
_computing_data_reduction 'SAINT and XPREP (Bruker, 1995)'
_computing_molecular_graphics
;ORTEPIII (Farrugia, 1997)
WINGX-32 (Farrugia, 1999)
;
_computing_publication_material 'enCIFer 1.0 (CCDC, 2003)'
_computing_structure_refinement 'SHELXL-97 (Sheldrick, 1997)'
_computing_structure_solution 'SIR97 (Altomare, et. al. 1997)'
_diffrn_ambient_temperature 150(2)
_diffrn_measured_fraction_theta_full 0.999
_diffrn_measured_fraction_theta_max 0.962
_diffrn_measurement_device_type 'Brucker SMART 1000 CCD'
_diffrn_measurement_method \w
_diffrn_radiation_monochromator graphite
_diffrn_radiation_source 'sealed tube'
_diffrn_radiation_type MoK\a
_diffrn_radiation_wavelength 0.71073
_diffrn_reflns_av_R_equivalents 0.0527
_diffrn_reflns_av_sigmaI/netI 0.0499
_diffrn_reflns_limit_h_max 13
_diffrn_reflns_limit_h_min -13
_diffrn_reflns_limit_k_max 39
_diffrn_reflns_limit_k_min -39
_diffrn_reflns_limit_l_max 26
_diffrn_reflns_limit_l_min -26
_diffrn_reflns_number 56288
_diffrn_reflns_theta_full 25.00
_diffrn_reflns_theta_max 28.31
_diffrn_reflns_theta_min 1.37
_diffrn_standards_decay_% 0.03
_diffrn_standards_number 311
_exptl_absorpt_coefficient_mu 0.643
_exptl_absorpt_correction_T_max 1.0000
_exptl_absorpt_correction_T_min 0.9253
_exptl_absorpt_correction_type multi-scan
_exptl_absorpt_process_details 'SADABS (Sheldrick, 1999)'
_exptl_crystal_colour red
_exptl_crystal_density_diffrn 1.501
_exptl_crystal_density_method 'not measured'
_exptl_crystal_description multi-faced
_exptl_crystal_F_000 2856
_exptl_crystal_size_max 0.41
_exptl_crystal_size_mid 0.37
_exptl_crystal_size_min 0.29
_refine_diff_density_max 0.811
_refine_diff_density_min -1.055
_refine_diff_density_rms 0.088
_refine_ls_extinction_method none
_refine_ls_goodness_of_fit_ref 1.023
_refine_ls_hydrogen_treatment mixed
_refine_ls_matrix_type full
_refine_ls_number_parameters 860
_refine_ls_number_reflns 14597
_refine_ls_number_restraints 33
_refine_ls_restrained_S_all 1.023
_refine_ls_R_factor_all 0.0724
_refine_ls_R_factor_gt 0.0425
_refine_ls_shift/su_max 0.001
_refine_ls_shift/su_mean 0.000
_refine_ls_structure_factor_coef Fsqd
_refine_ls_weighting_details 'calc w=1/[\s^2^(Fo^2^)+(0.0100P)^2^+16.0000P] where P=(Fo^2^+2Fc^2^)/3'
_refine_ls_weighting_scheme calc
_refine_ls_wR_factor_gt 0.0848
_refine_ls_wR_factor_ref 0.0968
_reflns_number_gt 10636
_reflns_number_total 14597
_reflns_threshold_expression >2sigma(I)
_cod_data_source_file c003035j.txt
_cod_data_source_block 4
_cod_original_cell_volume 6100.3(11)
_cod_original_sg_symbol_H-M P2(1)/c
_cod_database_code 7238256

loop_
_symmetry_equiv_pos_as_xyz
'x, y, z'
'-x, y+1/2, -z+1/2'
'-x, -y, -z'
'x, -y-1/2, z-1/2'

loop_
_atom_site_label
_atom_site_type_symbol
_atom_site_fract_x
_atom_site_fract_y
_atom_site_fract_z
_atom_site_U_iso_or_equiv
_atom_site_adp_type
_atom_site_occupancy
_atom_site_symmetry_multiplicity
_atom_site_calc_flag
_atom_site_refinement_flags
_atom_site_disorder_assembly
_atom_site_disorder_group
C1 C 0.6858(3) 0.30624(11) 0.33341(16) 0.0236(7) Uani 1 1 d . . .
H1 H 0.7196 0.3033 0.3801 0.028 Uiso 1 1 calc R . .
C2 C 0.7403(3) 0.33838(11) 0.29687(17) 0.0290(7) Uani 1 1 d . . .
H2 H 0.8109 0.3568 0.3182 0.035 Uiso 1 1 calc R . .
C3 C 0.6907(3) 0.34335(11) 0.22873(17) 0.0285(7) Uani 1 1 d . . .
H3 H 0.7277 0.3646 0.2024 0.034 Uiso 1 1 calc R . .
C4 C 0.5861(3) 0.31658(10) 0.20004(15) 0.0221(6) Uani 1 1 d . . .
H4 H 0.5487 0.3200 0.1538 0.027 Uiso 1 1 calc R . .
C5 C 0.5357(3) 0.28481(10) 0.23852(15) 0.0183(6) Uani 1 1 d . . .
C6 C 0.4216(3) 0.25552(10) 0.21287(14) 0.0185(6) Uani 1 1 d . . .
C7 C 0.3487(3) 0.25464(10) 0.14816(15) 0.0212(6) Uani 1 1 d . . .
H7 H 0.3736 0.2730 0.1141 0.025 Uiso 1 1 calc R . .
C8 C 0.2386(3) 0.22661(10) 0.13309(14) 0.0202(6) Uani 1 1 d . . .
C9 C 0.2089(3) 0.19843(10) 0.18407(15) 0.0206(6) Uani 1 1 d . . .
H9 H 0.1364 0.1783 0.1749 0.025 Uiso 1 1 calc R . .
C10 C 0.2860(3) 0.20010(10) 0.24801(14) 0.0182(6) Uani 1 1 d . . .
C11 C 0.2665(3) 0.17374(10) 0.30688(14) 0.0190(6) Uani 1 1 d . . .
C12 C 0.1686(3) 0.14150(10) 0.30499(15) 0.0227(6) Uani 1 1 d . . .
H12 H 0.1081 0.1359 0.2645 0.027 Uiso 1 1 calc R . .
C13 C 0.1602(3) 0.11762(11) 0.36257(16) 0.0271(7) Uani 1 1 d . . .
H13 H 0.0934 0.0956 0.3623 0.033 Uiso 1 1 calc R . .
C14 C 0.2502(3) 0.12609(11) 0.42075(16) 0.0251(7) Uani 1 1 d . . .
H14 H 0.2464 0.1097 0.4607 0.030 Uiso 1 1 calc R . .
C15 C 0.3453(3) 0.15851(10) 0.42013(15) 0.0219(6) Uani 1 1 d . . .
H15 H 0.4066 0.1641 0.4603 0.026 Uiso 1 1 calc R . .
C16 C 0.1515(3) 0.22777(11) 0.06586(14) 0.0212(6) Uani 1 1 d . . .
C17 C 0.1577(3) 0.26334(11) 0.02204(16) 0.0276(7) Uani 1 1 d . . .
H17 H 0.2201 0.2866 0.0347 0.033 Uiso 1 1 calc R . .
C18 C 0.0743(3) 0.26538(12) -0.03997(16) 0.0303(7) Uani 1 1 d . . .
H18 H 0.0801 0.2900 -0.0692 0.036 Uiso 1 1 calc R . .
C19 C -0.0169(3) 0.23183(13) -0.05939(16) 0.0310(8) Uani 1 1 d . . .
H19 H -0.0737 0.2332 -0.1019 0.037 Uiso 1 1 calc R . .
C20 C -0.0252(3) 0.19635(13) -0.01661(16) 0.0317(8) Uani 1 1 d . . .
H20 H -0.0882 0.1733 -0.0296 0.038 Uiso 1 1 calc R . .
C21 C 0.0583(3) 0.19421(12) 0.04535(16) 0.0276(7) Uani 1 1 d . . .
H21 H 0.0520 0.1695 0.0743 0.033 Uiso 1 1 calc R . .
C22 C 0.6322(3) 0.15288(11) 0.29441(15) 0.0232(7) Uani 1 1 d . . .
H22 H 0.5728 0.1584 0.2535 0.028 Uiso 1 1 calc R . .
C23 C 0.7192(3) 0.11735(11) 0.29716(16) 0.0267(7) Uani 1 1 d . . .
H23 H 0.7199 0.0991 0.2587 0.032 Uiso 1 1 calc R . .
C24 C 0.8054(3) 0.10869(11) 0.35683(16) 0.0260(7) Uani 1 1 d . . .
H24 H 0.8647 0.0841 0.3602 0.031 Uiso 1 1 calc R . .
C25 C 0.8031(3) 0.13660(10) 0.41125(15) 0.0231(7) Uani 1 1 d . . .
H25 H 0.8623 0.1316 0.4523 0.028 Uiso 1 1 calc R . .
C26 C 0.7145(3) 0.17186(10) 0.40579(14) 0.0196(6) Uani 1 1 d . . .
C27 C 0.7020(3) 0.20253(10) 0.46159(14) 0.0185(6) Uani 1 1 d . . .
C28 C 0.7814(3) 0.20352(10) 0.52488(15) 0.0207(6) Uani 1 1 d . . .
H28 H 0.8513 0.1825 0.5359 0.025 Uiso 1 1 calc R . .
C29 C 0.7585(3) 0.23549(10) 0.57247(14) 0.0192(6) Uani 1 1 d . . .
C30 C 0.6512(3) 0.26492(10) 0.55417(15) 0.0212(6) Uani 1 1 d . . .
H30 H 0.6312 0.2864 0.5856 0.025 Uiso 1 1 calc R . .
C31 C 0.5747(3) 0.26264(10) 0.49032(14) 0.0187(6) Uani 1 1 d . . .
C32 C 0.4610(3) 0.29117(10) 0.46361(14) 0.0187(6) Uani 1 1 d . . .
C33 C 0.4134(3) 0.32503(11) 0.49961(16) 0.0254(7) Uani 1 1 d . . .
H33 H 0.4552 0.3313 0.5445 0.030 Uiso 1 1 calc R . .
C34 C 0.3040(3) 0.34984(12) 0.46990(18) 0.0310(8) Uani 1 1 d . . .
H34 H 0.2695 0.3729 0.4942 0.037 Uiso 1 1 calc R . .
C35 C 0.2463(3) 0.34015(11) 0.40419(17) 0.0275(7) Uani 1 1 d . . .
H35 H 0.1713 0.3565 0.3828 0.033 Uiso 1 1 calc R . .
C36 C 0.2986(3) 0.30660(10) 0.37011(16) 0.0225(6) Uani 1 1 d . . .
H36 H 0.2596 0.3007 0.3247 0.027 Uiso 1 1 calc R . .
C37 C 0.8441(3) 0.23859(10) 0.63995(14) 0.0198(6) Uani 1 1 d . . .
C38 C 0.9405(3) 0.20657(11) 0.66096(16) 0.0287(7) Uani 1 1 d . . .
H38 H 0.9531 0.1826 0.6317 0.034 Uiso 1 1 calc R . .
C39 C 1.0191(3) 0.20931(11) 0.72454(17) 0.0299(8) Uani 1 1 d . . .
H39 H 1.0844 0.1871 0.7384 0.036 Uiso 1 1 calc R . .
C40 C 1.0027(3) 0.24394(11) 0.76743(15) 0.0254(7) Uani 1 1 d . . .
H40 H 1.0565 0.2456 0.8108 0.031 Uiso 1 1 calc R . .
C41 C 0.9085(3) 0.27588(12) 0.74717(16) 0.0325(8) Uani 1 1 d . . .
H41 H 0.8968 0.2998 0.7766 0.039 Uiso 1 1 calc R . .
C42 C 0.8299(3) 0.27354(12) 0.68379(16) 0.0311(8) Uani 1 1 d . . .
H42 H 0.7655 0.2961 0.6702 0.037 Uiso 1 1 calc R . .
C43 C 0.4338(3) -0.07681(11) 0.42972(15) 0.0237(7) Uani 1 1 d . . .
C44 C 0.3734(3) -0.04977(10) 0.47968(15) 0.0206(6) Uani 1 1 d . . .
C45 C 0.4207(3) -0.04604(11) 0.54820(15) 0.0251(7) Uani 1 1 d . . .
H45 H 0.4957 -0.0627 0.5690 0.030 Uiso 1 1 calc R . .
C46 C 0.3559(3) -0.01752(12) 0.58545(15) 0.0276(7) Uani 1 1 d . . .
H46 H 0.3868 -0.0144 0.6324 0.033 Uiso 1 1 calc R . .
C47 C 0.2459(3) 0.00658(11) 0.55469(15) 0.0236(7) Uani 1 1 d . . .
H47 H 0.2009 0.0262 0.5800 0.028 Uiso 1 1 calc R . .
C48 C 0.2038(3) 0.00111(10) 0.48623(14) 0.0187(6) Uani 1 1 d . . .
C49 C 0.0884(3) 0.02477(10) 0.44238(14) 0.0193(6) Uani 1 1 d . . .
C50 C 0.3345(3) 0.03925(12) 0.27404(16) 0.0268(7) Uani 1 1 d . . .
C51 C 0.2414(3) 0.01053(11) 0.22454(14) 0.0205(6) Uani 1 1 d . . .
C52 C 0.2161(3) 0.01564(12) 0.15502(16) 0.0303(8) Uani 1 1 d . . .
H52 H 0.2552 0.0394 0.1340 0.036 Uiso 1 1 calc R . .
C53 C 0.1323(4) -0.01482(13) 0.11732(16) 0.0343(8) Uani 1 1 d . . .
H53 H 0.1175 -0.0132 0.0696 0.041 Uiso 1 1 calc R . .
C54 C 0.0701(3) -0.04759(11) 0.14853(15) 0.0254(7) Uani 1 1 d . . .
H54 H 0.0118 -0.0684 0.1230 0.030 Uiso 1 1 calc R . .
C55 C 0.0952(3) -0.04929(10) 0.21828(15) 0.0191(6) Uani 1 1 d . . .
C56 C 0.0271(3) -0.07947(10) 0.26141(15) 0.0199(6) Uani 1 1 d . . .
N1 N 0.5875(2) 0.27929(8) 0.30540(12) 0.0177(5) Uani 1 1 d . . .
N2 N 0.3888(2) 0.22888(8) 0.26163(11) 0.0171(5) Uani 1 1 d . . .
N3 N 0.3547(2) 0.18250(8) 0.36485(12) 0.0183(5) Uani 1 1 d . . .
N4 N 0.6280(2) 0.17995(8) 0.34692(12) 0.0184(5) Uani 1 1 d . . .
N5 N 0.6014(2) 0.23211(8) 0.44538(11) 0.0169(5) Uani 1 1 d . . .
N6 N 0.4028(2) 0.28186(8) 0.39857(12) 0.0188(5) Uani 1 1 d . . .
N7 N 0.2675(2) -0.02617(8) 0.45108(12) 0.0186(5) Uani 1 1 d . . .
N8 N 0.1819(2) -0.02149(8) 0.25383(11) 0.0177(5) Uani 1 1 d . . .
O1 O 0.3821(2) -0.07041(8) 0.36784(10) 0.0244(5) Uani 1 1 d . . .
O2 O 0.5265(2) -0.10228(9) 0.45095(12) 0.0371(6) Uani 1 1 d . . .
O3 O 0.0705(2) 0.01428(7) 0.38012(10) 0.0217(4) Uani 1 1 d . . .
O4 O 0.0225(2) 0.05245(7) 0.46799(11) 0.0254(5) Uani 1 1 d . . .
O5 O 0.3379(2) 0.02950(8) 0.33535(10) 0.0266(5) Uani 1 1 d . . .
O6 O 0.3999(3) 0.06909(10) 0.25189(12) 0.0470(7) Uani 1 1 d . . .
O7 O 0.0750(2) -0.07945(7) 0.32352(10) 0.0224(5) Uani 1 1 d . . .
O8 O -0.0706(2) -0.10138(7) 0.23263(11) 0.0264(5) Uani 1 1 d . . .
Ni1 Ni 0.22028(4) -0.025831(13) 0.352473(18) 0.01852(9) Uani 1 1 d . . .
Ru1 Ru 0.49393(2) 0.230845(8) 0.353723(11) 0.01605(6) Uani 1 1 d . . .
O9 O 0.0256(2) 0.38598(8) 0.06766(11) 0.0284(5) Uani 1 1 d D . .
H91 H -0.009(3) 0.3937(11) 0.1059(12) 0.034 Uiso 1 1 d D . .
H92 H 0.021(3) 0.4093(9) 0.0359(13) 0.034 Uiso 1 1 d D . .
O10 O 0.2833(2) 0.35462(8) 0.10003(12) 0.0308(5) Uani 1 1 d D . .
H101 H 0.1997(19) 0.3692(11) 0.0859(17) 0.037 Uiso 1 1 d D . .
H102 H 0.351(2) 0.3714(11) 0.0838(17) 0.037 Uiso 1 1 d D . .
O11 O 0.3063(2) 0.36567(9) 0.23486(12) 0.0324(5) Uani 1 1 d D . .
H111 H 0.304(3) 0.3619(12) 0.1880(10) 0.039 Uiso 1 1 d D . .
H112 H 0.229(3) 0.3809(11) 0.2428(16) 0.039 Uiso 1 1 d D . .
O12 O 0.4870(2) 0.43320(9) 0.24005(12) 0.0356(6) Uani 1 1 d D . .
H121 H 0.527(3) 0.4332(12) 0.2015(14) 0.043 Uiso 1 1 d D . .
H122 H 0.422(3) 0.4094(10) 0.2373(17) 0.043 Uiso 1 1 d D . .
O13 O 0.5402(2) 0.42539(9) 0.38039(12) 0.0361(6) Uani 1 1 d D . .
H131 H 0.550(3) 0.4292(13) 0.3348(11) 0.043 Uiso 1 1 d D . .
H132 H 0.450(2) 0.4192(13) 0.3826(17) 0.043 Uiso 1 1 d D . .
O14 O 0.2622(2) 0.44572(9) 0.35955(12) 0.0333(6) Uani 1 1 d D . .
H141 H 0.288(3) 0.4718(9) 0.3364(16) 0.040 Uiso 1 1 d D . .
H142 H 0.195(3) 0.4300(10) 0.3286(15) 0.040 Uiso 1 1 d D . .
O15 O 0.0461(3) 0.60109(10) 0.33689(14) 0.0471(7) Uani 1 1 d D . .
H151 H 0.057(4) 0.5766(10) 0.3065(15) 0.057 Uiso 1 1 d D . .
H152 H 0.027(4) 0.5880(12) 0.3771(12) 0.057 Uiso 1 1 d D . .
O16 O 0.3043(3) 0.63094(9) 0.39235(14) 0.0395(6) Uani 1 1 d D . .
H161 H 0.368(3) 0.6111(11) 0.3799(19) 0.047 Uiso 1 1 d D . .
H162 H 0.2178(19) 0.6225(12) 0.3712(18) 0.047 Uiso 1 1 d D . .
O17 O 0.6539(3) 0.00553(10) 0.23054(16) 0.0504(8) Uani 1 1 d D . .
H171 H 0.602(4) -0.0182(10) 0.245(2) 0.060 Uiso 1 1 d D . .
H172 H 0.601(3) 0.0301(9) 0.213(2) 0.060 Uiso 1 1 d D . .
O18 O -0.0814(3) 0.03370(10) 0.25499(13) 0.0447(7) Uani 1 1 d D . .
H181 H -0.167(2) 0.0201(13) 0.2516(18) 0.054 Uiso 1 1 d D . .
H182 H -0.033(3) 0.0275(13) 0.2998(12) 0.054 Uiso 1 1 d D . .
O19 O 0.2603(3) 0.61632(10) 0.52404(14) 0.0499(7) Uani 1 1 d D . .
H191 H 0.196(3) 0.5945(11) 0.506(2) 0.060 Uiso 1 1 d D . .
H192 H 0.329(3) 0.6036(12) 0.5560(17) 0.060 Uiso 1 1 d D . .
O20 O 0.5737(2) 0.50720(9) 0.44986(12) 0.0365(6) Uani 1 1 d . . .
O21A O 0.1783(5) 0.47965(19) 0.4701(3) 0.0382(5) Uiso 0.50 1 d P A 1
O21B O 0.1876(5) 0.45576(19) 0.4857(3) 0.0382(5) Uiso 0.50 1 d P B 2
O22A O 0.0053(5) 0.41793(18) 0.5275(3) 0.0382(5) Uiso 0.50 1 d P C 1
O22B O -0.0478(5) 0.43678(18) 0.5364(3) 0.0382(5) Uiso 0.50 1 d P D 2
O23A O 0.5174(5) 0.06979(18) 0.1488(3) 0.0382(5) Uiso 0.50 1 d P E 1
O23B O 0.5257(5) 0.58773(18) 0.3711(3) 0.0382(5) Uiso 0.50 1 d P F 2

loop_
_atom_site_aniso_label
_atom_site_aniso_U_11
_atom_site_aniso_U_22
_atom_site_aniso_U_33
_atom_site_aniso_U_23
_atom_site_aniso_U_13
_atom_site_aniso_U_12
C1 0.0173(14) 0.0268(17) 0.0237(16) 0.0005(13) -0.0048(12) -0.0010(12)
C2 0.0197(16) 0.0296(18) 0.0342(19) 0.0026(15) -0.0045(14) -0.0067(13)
C3 0.0233(16) 0.0271(18) 0.0337(18) 0.0093(14) 0.0015(14) -0.0031(13)
C4 0.0187(15) 0.0259(16) 0.0206(15) 0.0050(12) 0.0006(12) 0.0003(12)
C5 0.0135(13) 0.0197(15) 0.0211(15) -0.0008(12) 0.0016(11) 0.0012(11)
C6 0.0172(14) 0.0196(15) 0.0181(14) 0.0011(11) 0.0021(11) -0.0007(11)
C7 0.0216(15) 0.0241(16) 0.0170(14) 0.0011(12) 0.0009(12) 0.0013(12)
C8 0.0198(14) 0.0225(15) 0.0169(14) -0.0034(12) -0.0006(11) -0.0004(12)
C9 0.0196(15) 0.0220(15) 0.0187(14) -0.0032(12) -0.0005(12) -0.0043(12)
C10 0.0163(14) 0.0188(15) 0.0180(14) -0.0003(11) -0.0005(11) -0.0001(11)
C11 0.0186(14) 0.0196(15) 0.0173(14) 0.0011(12) -0.0007(11) 0.0018(11)
C12 0.0217(15) 0.0242(16) 0.0201(15) 0.0004(12) -0.0024(12) -0.0037(12)
C13 0.0246(16) 0.0257(17) 0.0292(17) 0.0055(14) 0.0000(13) -0.0070(13)
C14 0.0266(16) 0.0262(17) 0.0216(16) 0.0082(13) 0.0022(13) -0.0016(13)
C15 0.0236(15) 0.0220(16) 0.0178(15) 0.0016(12) -0.0023(12) 0.0010(12)
C16 0.0180(14) 0.0290(17) 0.0150(14) -0.0031(12) -0.0013(11) -0.0005(12)
C17 0.0282(17) 0.0298(18) 0.0225(16) -0.0007(13) -0.0019(13) -0.0070(14)
C18 0.0328(18) 0.039(2) 0.0172(15) 0.0057(14) -0.0012(13) -0.0059(15)
C19 0.0227(16) 0.050(2) 0.0180(15) -0.0002(15) -0.0032(12) -0.0053(16)
C20 0.0256(17) 0.046(2) 0.0221(17) -0.0033(15) -0.0009(13) -0.0125(15)
C21 0.0266(17) 0.0336(19) 0.0210(16) 0.0019(14) -0.0001(13) -0.0072(14)
C22 0.0225(15) 0.0274(17) 0.0179(15) -0.0030(12) -0.0011(12) -0.0032(13)
C23 0.0292(17) 0.0267(17) 0.0237(16) -0.0078(13) 0.0034(13) 0.0000(13)
C24 0.0248(16) 0.0237(17) 0.0281(17) -0.0029(13) 0.0012(13) 0.0038(13)
C25 0.0198(15) 0.0257(17) 0.0215(15) 0.0003(13) -0.0021(12) 0.0020(12)
C26 0.0178(14) 0.0213(15) 0.0179(14) 0.0006(12) -0.0019(11) 0.0001(11)
C27 0.0184(14) 0.0186(15) 0.0175(14) 0.0007(11) 0.0006(11) 0.0002(11)
C28 0.0188(14) 0.0213(16) 0.0204(15) 0.0018(12) -0.0007(12) 0.0023(12)
C29 0.0177(14) 0.0220(15) 0.0164(14) 0.0032(12) -0.0014(11) 0.0007(12)
C30 0.0222(15) 0.0218(16) 0.0183(14) -0.0020(12) 0.0003(12) 0.0019(12)
C31 0.0178(14) 0.0191(15) 0.0181(14) 0.0012(11) 0.0001(11) -0.0011(11)
C32 0.0151(14) 0.0219(15) 0.0175(14) 0.0016(12) -0.0018(11) -0.0008(11)
C33 0.0250(16) 0.0252(17) 0.0247(16) -0.0017(13) 0.0012(13) 0.0041(13)
C34 0.0279(17) 0.0294(19) 0.0352(19) 0.0018(15) 0.0040(15) 0.0098(14)
C35 0.0202(15) 0.0261(17) 0.0342(18) 0.0054(14) -0.0008(13) 0.0071(13)
C36 0.0149(14) 0.0246(16) 0.0259(16) 0.0044(13) -0.0021(12) 0.0002(12)
C37 0.0177(14) 0.0229(16) 0.0176(14) 0.0008(12) 0.0003(11) -0.0012(11)
C38 0.0303(18) 0.0283(18) 0.0231(16) -0.0068(13) -0.0067(13) 0.0083(14)
C39 0.0286(17) 0.0290(18) 0.0274(17) 0.0019(14) -0.0081(14) 0.0081(14)
C40 0.0243(16) 0.0345(19) 0.0147(14) 0.0003(13) -0.0042(12) -0.0019(13)
C41 0.0321(18) 0.039(2) 0.0229(16) -0.0109(15) -0.0039(14) 0.0110(15)
C42 0.0293(17) 0.036(2) 0.0239(16) -0.0063(15) -0.0052(13) 0.0142(15)
C43 0.0183(15) 0.0311(18) 0.0216(15) 0.0010(13) 0.0033(12) 0.0035(13)
C44 0.0176(14) 0.0249(16) 0.0191(15) 0.0022(12) 0.0022(12) 0.0003(12)
C45 0.0215(15) 0.0318(18) 0.0202(16) 0.0053(13) -0.0014(12) -0.0008(13)
C46 0.0295(17) 0.038(2) 0.0126(14) -0.0009(13) -0.0025(12) -0.0025(14)
C47 0.0246(16) 0.0269(17) 0.0197(15) -0.0044(13) 0.0046(12) -0.0028(13)
C48 0.0181(14) 0.0212(15) 0.0170(14) -0.0005(11) 0.0038(11) -0.0023(11)
C49 0.0195(14) 0.0204(15) 0.0181(14) -0.0005(12) 0.0034(11) -0.0041(12)
C50 0.0218(16) 0.0362(19) 0.0211(16) 0.0002(14) 0.0007(13) -0.0064(14)
C51 0.0172(14) 0.0273(16) 0.0170(14) 0.0005(12) 0.0028(11) 0.0000(12)
C52 0.0293(17) 0.043(2) 0.0182(15) 0.0037(14) 0.0024(13) -0.0091(15)
C53 0.037(2) 0.048(2) 0.0162(16) 0.0019(15) 0.0013(14) -0.0133(17)
C54 0.0258(16) 0.0331(18) 0.0157(15) -0.0031(13) -0.0003(12) -0.0070(14)
C55 0.0144(13) 0.0235(16) 0.0191(15) -0.0004(12) 0.0017(11) 0.0017(11)
C56 0.0205(15) 0.0198(15) 0.0193(15) 0.0002(12) 0.0027(12) 0.0024(12)
N1 0.0137(11) 0.0191(13) 0.0187(12) 0.0018(10) -0.0018(9) 0.0005(9)
N2 0.0144(11) 0.0202(12) 0.0153(11) 0.0007(10) -0.0014(9) -0.0007(10)
N3 0.0171(12) 0.0184(13) 0.0179(12) 0.0007(10) -0.0006(10) 0.0000(10)
N4 0.0174(12) 0.0190(13) 0.0175(12) -0.0001(10) -0.0004(10) -0.0011(10)
N5 0.0152(11) 0.0184(12) 0.0159(11) 0.0017(10) -0.0003(9) -0.0006(10)
N6 0.0169(12) 0.0197(13) 0.0186(12) 0.0031(10) 0.0000(10) -0.0008(10)
N7 0.0175(12) 0.0230(13) 0.0148(12) 0.0013(10) 0.0018(9) -0.0012(10)
N8 0.0156(12) 0.0238(13) 0.0137(11) -0.0005(10) 0.0020(9) 0.0033(10)
O1 0.0224(11) 0.0347(13) 0.0154(10) -0.0019(9) 0.0017(8) 0.0064(9)
O2 0.0313(13) 0.0538(17) 0.0249(12) 0.0036(11) 0.0018(10) 0.0216(12)
O3 0.0202(10) 0.0265(12) 0.0175(10) -0.0001(9) 0.0007(8) 0.0022(9)
O4 0.0247(11) 0.0278(12) 0.0239(11) -0.0034(9) 0.0051(9) 0.0019(9)
O5 0.0234(11) 0.0378(13) 0.0171(11) -0.0020(10) -0.0006(9) -0.0077(10)
O6 0.0521(17) 0.0602(19) 0.0280(14) -0.0014(13) 0.0048(12) -0.0341(15)
O7 0.0243(11) 0.0269(12) 0.0157(10) 0.0028(9) 0.0022(8) -0.0010(9)
O8 0.0257(12) 0.0288(12) 0.0232(11) 0.0019(9) 0.0001(9) -0.0078(9)
Ni1 0.01677(18) 0.0255(2) 0.01250(17) -0.00040(15) 0.00034(14) 0.00107(15)
Ru1 0.01397(10) 0.01794(11) 0.01449(11) 0.00118(9) -0.00220(8) -0.00087(9)
O9 0.0375(13) 0.0281(13) 0.0214(12) 0.0027(10) 0.0099(10) 0.0023(10)
O10 0.0292(13) 0.0332(14) 0.0305(13) 0.0029(10) 0.0070(10) -0.0030(10)
O11 0.0279(13) 0.0432(15) 0.0271(12) -0.0008(11) 0.0079(10) 0.0020(11)
O12 0.0344(14) 0.0473(16) 0.0273(13) -0.0053(11) 0.0115(11) -0.0100(12)
O13 0.0283(13) 0.0532(17) 0.0257(13) 0.0009(12) 0.0014(10) 0.0059(12)
O14 0.0275(13) 0.0455(16) 0.0254(12) -0.0069(11) 0.0012(10) -0.0005(11)
O15 0.0452(16) 0.0507(18) 0.0409(16) 0.0079(13) -0.0047(13) -0.0036(14)
O16 0.0349(14) 0.0340(15) 0.0457(16) -0.0054(12) -0.0038(12) 0.0066(11)
O17 0.0526(18) 0.0355(16) 0.0546(18) 0.0008(14) -0.0134(15) -0.0032(13)
O18 0.0357(15) 0.067(2) 0.0272(14) -0.0024(13) -0.0046(11) 0.0199(14)
O19 0.0523(18) 0.0495(18) 0.0413(17) -0.0010(14) -0.0097(13) 0.0175(14)
O20 0.0319(13) 0.0499(16) 0.0275(13) -0.0019(11) 0.0045(10) -0.0012(12)

loop_
_atom_type_symbol
_atom_type_description
_atom_type_scat_dispersion_real
_atom_type_scat_dispersion_imag
_atom_type_scat_source
C C 0.0033 0.0016 'International Tables Vol C Tables 4.2.6.8 and 6.1.1.4'
H H 0.0000 0.0000 'International Tables Vol C Tables 4.2.6.8 and 6.1.1.4'
N N 0.0061 0.0033 'International Tables Vol C Tables 4.2.6.8 and 6.1.1.4'
O O 0.0106 0.0060 'International Tables Vol C Tables 4.2.6.8 and 6.1.1.4'
Ni Ni 0.3393 1.1124 'International Tables Vol C Tables 4.2.6.8 and 6.1.1.4'
Ru Ru -1.2594 0.8363 'International Tables Vol C Tables 4.2.6.8 and 6.1.1.4'

loop_
_geom_angle_atom_site_label_1
_geom_angle_atom_site_label_2
_geom_angle_atom_site_label_3
_geom_angle
N1 C1 C2 122.5(3)
N1 C1 H1 118.7
C2 C1 H1 118.7
C1 C2 C3 119.2(3)
C1 C2 H2 120.4
C3 C2 H2 120.4
C4 C3 C2 118.4(3)
C4 C3 H3 120.8
C2 C3 H3 120.8
C3 C4 C5 120.1(3)
C3 C4 H4 119.9
C5 C4 H4 119.9
N1 C5 C4 121.1(3)
N1 C5 C6 114.8(3)
C4 C5 C6 124.1(3)
N2 C6 C7 120.7(3)
N2 C6 C5 112.1(2)
C7 C6 C5 127.1(3)
C6 C7 C8 119.9(3)
C6 C7 H7 120.1
C8 C7 H7 120.1
C7 C8 C9 118.2(3)
C7 C8 C16 121.2(3)
C9 C8 C16 120.6(3)
C10 C9 C8 119.8(3)
C10 C9 H9 120.1
C8 C9 H9 120.1
N2 C10 C9 120.5(3)
N2 C10 C11 112.9(2)
C9 C10 C11 126.5(3)
N3 C11 C12 121.5(3)
N3 C11 C10 115.1(3)
C12 C11 C10 123.5(3)
C13 C12 C11 119.2(3)
C13 C12 H12 120.4
C11 C12 H12 120.4
C12 C13 C14 119.2(3)
C12 C13 H13 120.4
C14 C13 H13 120.4
C15 C14 C13 119.3(3)
C15 C14 H14 120.3
C13 C14 H14 120.3
N3 C15 C14 122.5(3)
N3 C15 H15 118.7
C14 C15 H15 118.7
C17 C16 C21 117.7(3)
C17 C16 C8 120.7(3)
C21 C16 C8 121.6(3)
C18 C17 C16 121.1(3)
C18 C17 H17 119.4
C16 C17 H17 119.4
C19 C18 C17 120.3(3)
C19 C18 H18 119.8
C17 C18 H18 119.8
C20 C19 C18 119.5(3)
C20 C19 H19 120.2
C18 C19 H19 120.2
C19 C20 C21 120.2(3)
C19 C20 H20 119.9
C21 C20 H20 119.9
C20 C21 C16 121.1(3)
C20 C21 H21 119.4
C16 C21 H21 119.4
N4 C22 C23 122.8(3)
N4 C22 H22 118.6
C23 C22 H22 118.6
C22 C23 C24 119.1(3)
C22 C23 H23 120.4
C24 C23 H23 120.4
C25 C24 C23 118.7(3)
C25 C24 H24 120.7
C23 C24 H24 120.7
C24 C25 C26 119.9(3)
C24 C25 H25 120.1
C26 C25 H25 120.1
N4 C26 C25 121.3(3)
N4 C26 C27 114.9(3)
C25 C26 C27 123.8(3)
N5 C27 C28 120.5(3)
N5 C27 C26 112.7(2)
C28 C27 C26 126.8(3)
C27 C28 C29 120.1(3)
C27 C28 H28 120.0
C29 C28 H28 120.0
C28 C29 C30 117.6(3)
C28 C29 C37 121.7(3)
C30 C29 C37 120.7(3)
C31 C30 C29 120.2(3)
C31 C30 H30 119.9
C29 C30 H30 119.9
N5 C31 C30 120.6(3)
N5 C31 C32 112.8(2)
C30 C31 C32 126.6(3)
N6 C32 C33 121.0(3)
N6 C32 C31 114.7(3)
C33 C32 C31 124.3(3)
C32 C33 C34 119.8(3)
C32 C33 H33 120.1
C34 C33 H33 120.1
C35 C34 C33 118.6(3)
C35 C34 H34 120.7
C33 C34 H34 120.7
C36 C35 C34 119.4(3)
C36 C35 H35 120.3
C34 C35 H35 120.3
N6 C36 C35 122.6(3)
N6 C36 H36 118.7
C35 C36 H36 118.7
C38 C37 C42 118.1(3)
C38 C37 C29 120.8(3)
C42 C37 C29 121.1(3)
C37 C38 C39 120.5(3)
C37 C38 H38 119.7
C39 C38 H38 119.7
C40 C39 C38 120.5(3)
C40 C39 H39 119.7
C38 C39 H39 119.7
C41 C40 C39 119.5(3)
C41 C40 H40 120.2
C39 C40 H40 120.2
C40 C41 C42 120.4(3)
C40 C41 H41 119.8
C42 C41 H41 119.8
C41 C42 C37 120.9(3)
C41 C42 H42 119.5
C37 C42 H42 119.5
O2 C43 O1 126.2(3)
O2 C43 C44 118.8(3)
O1 C43 C44 115.0(3)
N7 C44 C45 120.2(3)
N7 C44 C43 113.1(3)
C45 C44 C43 126.6(3)
C46 C45 C44 118.3(3)
C46 C45 H45 120.8
C44 C45 H45 120.8
C45 C46 C47 120.5(3)
C45 C46 H46 119.7
C47 C46 H46 119.7
C48 C47 C46 118.1(3)
C48 C47 H47 120.9
C46 C47 H47 120.9
N7 C48 C47 120.7(3)
N7 C48 C49 112.4(2)
C47 C48 C49 126.9(3)
O4 C49 O3 125.5(3)
O4 C49 C48 119.6(3)
O3 C49 C48 114.8(3)
O6 C50 O5 126.3(3)
O6 C50 C51 118.9(3)
O5 C50 C51 114.7(3)
N8 C51 C52 120.7(3)
N8 C51 C50 113.5(3)
C52 C51 C50 125.9(3)
C53 C52 C51 118.1(3)
C53 C52 H52 121.0
C51 C52 H52 121.0
C54 C53 C52 120.5(3)
C54 C53 H53 119.8
C52 C53 H53 119.8
C53 C54 C55 118.2(3)
C53 C54 H54 120.9
C55 C54 H54 120.9
N8 C55 C54 120.7(3)
N8 C55 C56 113.3(2)
C54 C55 C56 125.9(3)
O8 C56 O7 126.9(3)
O8 C56 C55 117.4(3)
O7 C56 C55 115.7(3)
C1 N1 C5 118.5(3)
C1 N1 Ru1 126.9(2)
C5 N1 Ru1 114.56(18)
C10 N2 C6 120.8(2)
C10 N2 Ru1 119.15(19)
C6 N2 Ru1 120.04(19)
C15 N3 C11 118.2(3)
C15 N3 Ru1 127.8(2)
C11 N3 Ru1 113.89(19)
C22 N4 C26 118.2(3)
C22 N4 Ru1 127.6(2)
C26 N4 Ru1 114.08(19)
C31 N5 C27 121.0(2)
C31 N5 Ru1 119.69(19)
C27 N5 Ru1 119.28(19)
C36 N6 C32 118.6(3)
C36 N6 Ru1 127.1(2)
C32 N6 Ru1 114.28(19)
C48 N7 C44 122.2(3)
C48 N7 Ni1 118.9(2)
C44 N7 Ni1 118.4(2)
C51 N8 C55 121.7(3)
C51 N8 Ni1 118.2(2)
C55 N8 Ni1 120.0(2)
C43 O1 Ni1 114.64(19)
C49 O3 Ni1 114.64(18)
C50 O5 Ni1 115.0(2)
C56 O7 Ni1 113.07(19)
N7 Ni1 N8 175.63(10)
N7 Ni1 O3 78.13(9)
N8 Ni1 O3 101.96(9)
N7 Ni1 O1 78.54(9)
N8 Ni1 O1 101.62(9)
O3 Ni1 O1 156.29(8)
N7 Ni1 O5 97.16(9)
N8 Ni1 O5 78.47(9)
O3 Ni1 O5 93.90(9)
O1 Ni1 O5 93.18(9)
N7 Ni1 O7 107.46(9)
N8 Ni1 O7 76.91(9)
O3 Ni1 O7 89.32(8)
O1 Ni1 O7 93.61(8)
O5 Ni1 O7 155.30(8)
N2 Ru1 N5 179.02(10)
N2 Ru1 N4 100.09(10)
N5 Ru1 N4 78.94(10)
N2 Ru1 N3 78.95(10)
N5 Ru1 N3 101.18(9)
N4 Ru1 N3 88.84(9)
N2 Ru1 N1 78.49(9)
N5 Ru1 N1 101.41(9)
N4 Ru1 N1 96.21(10)
N3 Ru1 N1 157.40(9)
N2 Ru1 N6 102.56(10)
N5 Ru1 N6 78.41(10)
N4 Ru1 N6 157.34(9)
N3 Ru1 N6 94.99(10)
N1 Ru1 N6 88.80(9)
H91 O9 H92 113(2)
H101 O10 H102 109(2)
H111 O11 H112 111(2)
H121 O12 H122 110(2)
H131 O13 H132 110(2)
H141 O14 H142 108(2)
H151 O15 H152 107(2)
H161 O16 H162 111(2)
H171 O17 H172 112(2)
H181 O18 H182 108(2)
H191 O19 H192 112(2)

loop_
_geom_bond_atom_site_label_1
_geom_bond_atom_site_label_2
_geom_bond_distance
C1 N1 1.337(4)
C1 C2 1.388(4)
C1 H1 0.9500
C2 C3 1.388(5)
C2 H2 0.9500
C3 C4 1.382(4)
C3 H3 0.9500
C4 C5 1.383(4)
C4 H4 0.9500
C5 N1 1.371(4)
C5 C6 1.481(4)
C6 N2 1.354(4)
C6 C7 1.387(4)
C7 C8 1.398(4)
C7 H7 0.9500
C8 C9 1.404(4)
C8 C16 1.489(4)
C9 C10 1.391(4)
C9 H9 0.9500
C10 N2 1.352(4)
C10 C11 1.468(4)
C11 N3 1.373(4)
C11 C12 1.388(4)
C12 C13 1.379(4)
C12 H12 0.9500
C13 C14 1.384(4)
C13 H13 0.9500
C14 C15 1.378(4)
C14 H14 0.9500
C15 N3 1.344(4)
C15 H15 0.9500
C16 C17 1.390(4)
C16 C21 1.397(4)
C17 C18 1.388(4)
C17 H17 0.9500
C18 C19 1.381(5)
C18 H18 0.9500
C19 C20 1.378(5)
C19 H19 0.9500
C20 C21 1.388(4)
C20 H20 0.9500
C21 H21 0.9500
C22 N4 1.339(4)
C22 C23 1.382(4)
C22 H22 0.9500
C23 C24 1.388(4)
C23 H23 0.9500
C24 C25 1.382(4)
C24 H24 0.9500
C25 C26 1.383(4)
C25 H25 0.9500
C26 N4 1.374(4)
C26 C27 1.475(4)
C27 N5 1.355(4)
C27 C28 1.389(4)
C28 C29 1.403(4)
C28 H28 0.9500
C29 C30 1.407(4)
C29 C37 1.489(4)
C30 C31 1.388(4)
C30 H30 0.9500
C31 N5 1.348(4)
C31 C32 1.470(4)
C32 N6 1.372(4)
C32 C33 1.384(4)
C33 C34 1.391(4)
C33 H33 0.9500
C34 C35 1.385(5)
C34 H34 0.9500
C35 C36 1.377(4)
C35 H35 0.9500
C36 N6 1.343(4)
C36 H36 0.9500
C37 C38 1.388(4)
C37 C42 1.392(4)
C38 C39 1.393(4)
C38 H38 0.9500
C39 C40 1.377(5)
C39 H39 0.9500
C40 C41 1.369(4)
C40 H40 0.9500
C41 C42 1.389(4)
C41 H41 0.9500
C42 H42 0.9500
C43 O2 1.235(4)
C43 O1 1.283(4)
C43 C44 1.510(4)
C44 N7 1.340(4)
C44 C45 1.387(4)
C45 C46 1.383(5)
C45 H45 0.9500
C46 C47 1.391(4)
C46 H46 0.9500
C47 C48 1.383(4)
C47 H47 0.9500
C48 N7 1.327(4)
C48 C49 1.523(4)
C49 O4 1.238(4)
C49 O3 1.277(3)
C50 O6 1.247(4)
C50 O5 1.266(4)
C50 C51 1.520(4)
C51 N8 1.329(4)
C51 C52 1.390(4)
C52 C53 1.384(5)
C52 H52 0.9500
C53 C54 1.380(5)
C53 H53 0.9500
C54 C55 1.387(4)
C54 H54 0.9500
C55 N8 1.331(4)
C55 C56 1.509(4)
C56 O8 1.252(4)
C56 O7 1.264(3)
N1 Ru1 2.074(2)
N2 Ru1 1.980(2)
N3 Ru1 2.073(2)
N4 Ru1 2.072(2)
N5 Ru1 1.981(2)
N6 Ru1 2.078(2)
N7 Ni1 1.964(2)
N8 Ni1 1.965(2)
O1 Ni1 2.111(2)
O3 Ni1 2.104(2)
O5 Ni1 2.111(2)
O7 Ni1 2.196(2)
O9 H91 0.938(17)
O9 H92 0.940(17)
O10 H101 0.962(17)
O10 H102 0.958(17)
O11 H111 0.950(17)
O11 H112 0.956(17)
O12 H121 0.944(17)
O12 H122 0.971(17)
O13 H131 0.951(17)
O13 H132 0.958(17)
O14 H141 0.968(17)
O14 H142 0.969(17)
O15 H151 0.974(18)
O15 H152 0.951(18)
O16 H161 0.946(18)
O16 H162 0.950(18)
O17 H171 0.962(18)
O17 H172 0.944(18)
O18 H181 0.961(18)
O18 H182 0.972(18)
O19 H191 0.955(18)
O19 H192 0.948(18)

loop_
_geom_hbond_atom_site_label_D
_geom_hbond_atom_site_label_H
_geom_hbond_atom_site_label_A
_geom_hbond_distance_DH
_geom_hbond_distance_HA
_geom_hbond_distance_DA
_geom_hbond_angle_DHA
_geom_hbond_site_symmetry_A
O9 H91 O7 0.938(17) 1.863(19) 2.789(3) 169(3) 2
O9 H92 O4 0.940(17) 1.787(17) 2.720(3) 171(3) 4_565
O10 H101 O9 0.962(17) 1.834(17) 2.779(3) 167(3) .
O10 H102 O2 0.958(17) 1.740(18) 2.695(3) 175(3) 2_655
O11 H111 O10 0.950(17) 1.764(18) 2.711(3) 174(3) .
O11 H112 O8 0.956(17) 1.861(18) 2.802(3) 167(3) 2
O12 H121 O1 0.944(17) 1.821(18) 2.761(3) 174(4) 2_655
O12 H122 O11 0.971(17) 1.760(18) 2.731(4) 178(4) .
O13 H131 O12 0.951(17) 1.91(2) 2.799(3) 154(3) .
O13 H132 O14 0.958(17) 2.06(3) 2.883(3) 143(3) .
O14 H141 O17 0.968(17) 1.87(2) 2.792(4) 159(3) 2_655
O14 H142 O8 0.969(17) 1.863(18) 2.832(3) 177(4) 2
O15 H151 O18 0.974(18) 1.830(18) 2.802(4) 176(3) 2
O16 H162 O15 0.950(18) 1.891(19) 2.837(4) 174(4) .
O17 H171 O12 0.962(18) 1.770(19) 2.723(4) 170(4) 2_645
O17 H172 O6 0.944(18) 2.61(3) 3.319(4) 132(3) .
O18 H181 O17 0.961(18) 1.868(19) 2.810(4) 166(3) 1_455
O18 H182 O3 0.972(18) 1.817(18) 2.786(3) 175(4) .
O19 H192 O13 0.948(18) 1.896(19) 2.843(4) 176(3) 3_666
O15 H152 O22B 0.951(18) 1.88(2) 2.795(6) 162(4) 3_566
O15 H152 O22A 0.951(18) 2.02(2) 2.936(6) 161(3) 3_566
O16 H161 O23B 0.946(18) 1.809(19) 2.719(6) 160(3) .
O16 H161 O23A 0.946(18) 1.871(19) 2.816(6) 176(3) 2_655
O17 H172 O23A 0.944(18) 1.85(2) 2.747(6) 158(4) .
O17 H172 O23B 0.944(18) 2.60(2) 3.506(6) 162(4) 2_645
O19 H191 O22B 0.955(18) 1.859(19) 2.798(6) 167(4) 3_566
O19 H191 O22A 0.955(18) 2.09(3) 2.931(6) 145(3) 3_566

loop_
_geom_torsion_atom_site_label_1
_geom_torsion_atom_site_label_2
_geom_torsion_atom_site_label_3
_geom_torsion_atom_site_label_4
_geom_torsion
N1 C1 C2 C3 0.7(5)
C1 C2 C3 C4 1.5(5)
C2 C3 C4 C5 -1.9(5)
C3 C4 C5 N1 0.3(5)
C3 C4 C5 C6 178.2(3)
N1 C5 C6 N2 0.9(4)
C4 C5 C6 N2 -177.2(3)
N1 C5 C6 C7 178.5(3)
C4 C5 C6 C7 0.5(5)
N2 C6 C7 C8 1.2(4)
C5 C6 C7 C8 -176.3(3)
C6 C7 C8 C9 -2.9(4)
C6 C7 C8 C16 174.6(3)
C7 C8 C9 C10 2.1(4)
C16 C8 C9 C10 -175.4(3)
C8 C9 C10 N2 0.5(4)
C8 C9 C10 C11 178.6(3)
N2 C10 C11 N3 -0.2(4)
C9 C10 C11 N3 -178.4(3)
N2 C10 C11 C12 -178.9(3)
C9 C10 C11 C12 2.9(5)
N3 C11 C12 C13 -0.3(5)
C10 C11 C12 C13 178.4(3)
C11 C12 C13 C14 -0.5(5)
C12 C13 C14 C15 0.7(5)
C13 C14 C15 N3 -0.1(5)
C7 C8 C16 C17 -15.3(5)
C9 C8 C16 C17 162.1(3)
C7 C8 C16 C21 166.7(3)
C9 C8 C16 C21 -15.9(5)
C21 C16 C17 C18 -0.1(5)
C8 C16 C17 C18 -178.1(3)
C16 C17 C18 C19 -0.1(5)
C17 C18 C19 C20 0.3(5)
C18 C19 C20 C21 -0.4(5)
C19 C20 C21 C16 0.3(5)
C17 C16 C21 C20 0.0(5)
C8 C16 C21 C20 178.0(3)
N4 C22 C23 C24 0.7(5)
C22 C23 C24 C25 -1.3(5)
C23 C24 C25 C26 1.0(5)
C24 C25 C26 N4 -0.1(5)
C24 C25 C26 C27 178.1(3)
N4 C26 C27 N5 3.2(4)
C25 C26 C27 N5 -175.1(3)
N4 C26 C27 C28 -176.0(3)
C25 C26 C27 C28 5.7(5)
N5 C27 C28 C29 -0.5(4)
C26 C27 C28 C29 178.7(3)
C27 C28 C29 C30 1.9(4)
C27 C28 C29 C37 -177.9(3)
C28 C29 C30 C31 -1.9(4)
C37 C29 C30 C31 177.9(3)
C29 C30 C31 N5 0.5(5)
C29 C30 C31 C32 -179.4(3)
N5 C31 C32 N6 0.0(4)
C30 C31 C32 N6 179.9(3)
N5 C31 C32 C33 180.0(3)
C30 C31 C32 C33 -0.2(5)
N6 C32 C33 C34 0.7(5)
C31 C32 C33 C34 -179.3(3)
C32 C33 C34 C35 -0.8(5)
C33 C34 C35 C36 -0.3(5)
C34 C35 C36 N6 1.5(5)
C28 C29 C37 C38 -7.5(5)
C30 C29 C37 C38 172.7(3)
C28 C29 C37 C42 172.6(3)
C30 C29 C37 C42 -7.2(5)
C42 C37 C38 C39 0.9(5)
C29 C37 C38 C39 -179.1(3)
C37 C38 C39 C40 -0.3(5)
C38 C39 C40 C41 -0.1(5)
C39 C40 C41 C42 -0.1(6)
C40 C41 C42 C37 0.7(6)
C38 C37 C42 C41 -1.0(5)
C29 C37 C42 C41 178.9(3)
O2 C43 C44 N7 -175.1(3)
O1 C43 C44 N7 5.4(4)
O2 C43 C44 C45 8.3(5)
O1 C43 C44 C45 -171.3(3)
N7 C44 C45 C46 -0.1(5)
C43 C44 C45 C46 176.3(3)
C44 C45 C46 C47 0.2(5)
C45 C46 C47 C48 0.0(5)
C46 C47 C48 N7 -0.5(5)
C46 C47 C48 C49 -178.5(3)
N7 C48 C49 O4 -177.6(3)
C47 C48 C49 O4 0.6(5)
N7 C48 C49 O3 1.0(4)
C47 C48 C49 O3 179.2(3)
O6 C50 C51 N8 176.9(3)
O5 C50 C51 N8 -2.3(4)
O6 C50 C51 C52 -3.4(5)
O5 C50 C51 C52 177.3(3)
N8 C51 C52 C53 -3.0(5)
C50 C51 C52 C53 177.4(3)
C51 C52 C53 C54 3.7(5)
C52 C53 C54 C55 -0.7(5)
C53 C54 C55 N8 -3.3(5)
C53 C54 C55 C56 173.6(3)
N8 C55 C56 O8 168.7(3)
C54 C55 C56 O8 -8.5(5)
N8 C55 C56 O7 -10.7(4)
C54 C55 C56 O7 172.2(3)
C2 C1 N1 C5 -2.4(5)
C2 C1 N1 Ru1 -178.7(2)
C4 C5 N1 C1 1.9(4)
C6 C5 N1 C1 -176.2(3)
C4 C5 N1 Ru1 178.6(2)
C6 C5 N1 Ru1 0.5(3)
C9 C10 N2 C6 -2.3(4)
C11 C10 N2 C6 179.4(3)
C9 C10 N2 Ru1 179.0(2)
C11 C10 N2 Ru1 0.6(3)
C7 C6 N2 C10 1.4(4)
C5 C6 N2 C10 179.3(3)
C7 C6 N2 Ru1 -179.8(2)
C5 C6 N2 Ru1 -2.0(3)
C14 C15 N3 C11 -0.7(4)
C14 C15 N3 Ru1 -177.9(2)
C12 C11 N3 C15 0.9(4)
C10 C11 N3 C15 -177.9(3)
C12 C11 N3 Ru1 178.4(2)
C10 C11 N3 Ru1 -0.3(3)
C23 C22 N4 C26 0.2(4)
C23 C22 N4 Ru1 -174.2(2)
C25 C26 N4 C22 -0.5(4)
C27 C26 N4 C22 -178.8(3)
C25 C26 N4 Ru1 174.6(2)
C27 C26 N4 Ru1 -3.7(3)
C30 C31 N5 C27 1.0(4)
C32 C31 N5 C27 -179.2(3)
C30 C31 N5 Ru1 -178.1(2)
C32 C31 N5 Ru1 1.7(3)
C28 C27 N5 C31 -1.0(4)
C26 C27 N5 C31 179.7(3)
C28 C27 N5 Ru1 178.1(2)
C26 C27 N5 Ru1 -1.2(3)
C35 C36 N6 C32 -1.6(4)
C35 C36 N6 Ru1 -179.3(2)
C33 C32 N6 C36 0.5(4)
C31 C32 N6 C36 -179.5(3)
C33 C32 N6 Ru1 178.5(2)
C31 C32 N6 Ru1 -1.6(3)
C47 C48 N7 C44 0.6(4)
C49 C48 N7 C44 178.9(3)
C47 C48 N7 Ni1 -170.9(2)
C49 C48 N7 Ni1 7.5(3)
C45 C44 N7 C48 -0.3(4)
C43 C44 N7 C48 -177.2(3)
C45 C44 N7 Ni1 171.2(2)
C43 C44 N7 Ni1 -5.7(3)
C52 C51 N8 C55 -0.9(5)
C50 C51 N8 C55 178.7(3)
C52 C51 N8 Ni1 -178.8(2)
C50 C51 N8 Ni1 0.8(3)
C54 C55 N8 C51 4.2(4)
C56 C55 N8 C51 -173.1(3)
C54 C55 N8 Ni1 -178.0(2)
C56 C55 N8 Ni1 4.8(3)
O2 C43 O1 Ni1 177.8(3)
C44 C43 O1 Ni1 -2.6(3)
O4 C49 O3 Ni1 170.3(2)
C48 C49 O3 Ni1 -8.1(3)
O6 C50 O5 Ni1 -176.6(3)
C51 C50 O5 Ni1 2.6(4)
O8 C56 O7 Ni1 -168.4(3)
C55 C56 O7 Ni1 10.9(3)
C48 N7 Ni1 N8 82.7(14)
C44 N7 Ni1 N8 -89.2(14)
C48 N7 Ni1 O3 -9.0(2)
C44 N7 Ni1 O3 179.1(2)
C48 N7 Ni1 O1 175.3(2)
C44 N7 Ni1 O1 3.5(2)
C48 N7 Ni1 O5 83.5(2)
C44 N7 Ni1 O5 -88.4(2)
C48 N7 Ni1 O7 -94.5(2)
C44 N7 Ni1 O7 93.7(2)
C51 N8 Ni1 N7 1.2(15)
C55 N8 Ni1 N7 -177(19)
C51 N8 Ni1 O3 92.0(2)
C55 N8 Ni1 O3 -86.0(2)
C51 N8 Ni1 O1 -90.5(2)
C55 N8 Ni1 O1 91.5(2)
C51 N8 Ni1 O5 0.4(2)
C55 N8 Ni1 O5 -177.6(2)
C51 N8 Ni1 O7 178.4(2)
C55 N8 Ni1 O7 0.5(2)
C49 O3 Ni1 N7 9.3(2)
C49 O3 Ni1 N8 -166.2(2)
C49 O3 Ni1 O1 19.9(3)
C49 O3 Ni1 O5 -87.2(2)
C49 O3 Ni1 O7 117.3(2)
C43 O1 Ni1 N7 -0.2(2)
C43 O1 Ni1 N8 175.3(2)
C43 O1 Ni1 O3 -10.8(4)
C43 O1 Ni1 O5 96.5(2)
C43 O1 Ni1 O7 -107.3(2)
C50 O5 Ni1 N7 178.3(2)
C50 O5 Ni1 N8 -1.8(2)
C50 O5 Ni1 O3 -103.2(2)
C50 O5 Ni1 O1 99.5(2)
C50 O5 Ni1 O7 -6.3(4)
C56 O7 Ni1 N7 173.1(2)
C56 O7 Ni1 N8 -6.6(2)
C56 O7 Ni1 O3 95.8(2)
C56 O7 Ni1 O1 -107.7(2)
C56 O7 Ni1 O5 -2.1(3)
C10 N2 Ru1 N5 97(6)
C6 N2 Ru1 N5 -82(6)
C10 N2 Ru1 N4 86.2(2)
C6 N2 Ru1 N4 -92.6(2)
C10 N2 Ru1 N3 -0.6(2)
C6 N2 Ru1 N3 -179.4(2)
C10 N2 Ru1 N1 -179.4(2)
C6 N2 Ru1 N1 1.8(2)
C10 N2 Ru1 N6 -93.3(2)
C6 N2 Ru1 N6 87.9(2)
C31 N5 Ru1 N2 168(13)
C27 N5 Ru1 N2 -11(6)
C31 N5 Ru1 N4 178.5(2)
C27 N5 Ru1 N4 -0.6(2)
C31 N5 Ru1 N3 -94.9(2)
C27 N5 Ru1 N3 86.0(2)
C31 N5 Ru1 N1 84.3(2)
C27 N5 Ru1 N1 -94.8(2)
C31 N5 Ru1 N6 -2.0(2)
C27 N5 Ru1 N6 178.8(2)
C22 N4 Ru1 N2 -3.2(3)
C26 N4 Ru1 N2 -177.8(2)
C22 N4 Ru1 N5 177.0(3)
C26 N4 Ru1 N5 2.4(2)
C22 N4 Ru1 N3 75.4(3)
C26 N4 Ru1 N3 -99.3(2)
C22 N4 Ru1 N1 -82.6(3)
C26 N4 Ru1 N1 102.8(2)
C22 N4 Ru1 N6 175.6(2)
C26 N4 Ru1 N6 0.9(4)
C15 N3 Ru1 N2 177.7(3)
C11 N3 Ru1 N2 0.5(2)
C15 N3 Ru1 N5 -1.3(3)
C11 N3 Ru1 N5 -178.5(2)
C15 N3 Ru1 N4 77.2(3)
C11 N3 Ru1 N4 -100.1(2)
C15 N3 Ru1 N1 -179.3(2)
C11 N3 Ru1 N1 3.4(4)
C15 N3 Ru1 N6 -80.4(3)
C11 N3 Ru1 N6 102.3(2)
C1 N1 Ru1 N2 175.2(3)
C5 N1 Ru1 N2 -1.2(2)
C1 N1 Ru1 N5 -5.8(3)
C5 N1 Ru1 N5 177.8(2)
C1 N1 Ru1 N4 -85.7(3)
C5 N1 Ru1 N4 97.9(2)
C1 N1 Ru1 N3 172.3(2)
C5 N1 Ru1 N3 -4.1(4)
C1 N1 Ru1 N6 72.2(3)
C5 N1 Ru1 N6 -104.2(2)
C36 N6 Ru1 N2 -0.2(3)
C32 N6 Ru1 N2 -177.9(2)
C36 N6 Ru1 N5 179.7(3)
C32 N6 Ru1 N5 1.9(2)
C36 N6 Ru1 N4 -178.9(2)
C32 N6 Ru1 N4 3.3(4)
C36 N6 Ru1 N3 -79.9(3)
C32 N6 Ru1 N3 102.3(2)
C36 N6 Ru1 N1 77.8(3)
C32 N6 Ru1 N1 -100.0(2)
